data_7111257
loop_
_publ_author_name
'Haigh, Robert'
'Malik, K. M. Abdul'
'Newman, Paul D.'

_publ_section_title
;
 Chiral pentacyclic phosphines as a new ligand class
;
_journal_issue 21
_journal_name_full 'Chemical Communications'
_journal_page_first 2558
_journal_page_last 2559
_journal_paper_doi 10.1039/b207937b
_journal_year 2002
_chemical_formula_sum 'C26 H37 O2 P'
_chemical_formula_weight 412.53
_space_group_IT_number 19
_symmetry_cell_setting orthorhombic
_symmetry_space_group_name_Hall 'P 2ac 2ab'
_symmetry_space_group_name_H-M 'P 21 21 21'
_atom_sites_solution_hydrogens geom
_atom_sites_solution_primary direct
_atom_sites_solution_secondary difmap
_audit_creation_method SHELXL-97
_cell_angle_alpha 90.00
_cell_angle_beta 90.00
_cell_angle_gamma 90.00
_cell_formula_units_Z 4
_cell_length_a 11.656(2)
_cell_length_b 12.060(2)
_cell_length_c 16.579(3)
_cell_measurement_reflns_used 11060
_cell_measurement_temperature 150(2)
_cell_measurement_theta_max 27.48
_cell_measurement_theta_min 2.91
_cell_volume 2330.5(7)
_computing_cell_refinement 'HKL Scalepack (Otwinowski & Minor 1997)'
_computing_data_collection 'Collect (Hooft, 1998)'
_computing_data_reduction 'Denzo (Otwinowski & Minor 1997)'
_computing_molecular_graphics 'ORTEP-3 for Windows (Farrugia, 1997)'
_computing_publication_material 'SHELX-97 (sheldrick, 1997)'
_computing_structure_refinement 'SHELXL-97 (Sheldrick, 1997)'
_computing_structure_solution 'SHELXS-97 (Sheldrick, 1990)'
_diffrn_ambient_temperature 293(2)
_diffrn_detector_area_resol_mean 9
_diffrn_measured_fraction_theta_full 0.992
_diffrn_measured_fraction_theta_max 0.992
_diffrn_measurement_device_type 'Bruker Nonius kappa CCD area detector'
_diffrn_measurement_method 'phi & omega scan to fill Ewald sphere'
_diffrn_radiation_monochromator graphite
_diffrn_radiation_source 'fine-focus sealed tube'
_diffrn_radiation_type MoK\a
_diffrn_radiation_wavelength 0.71073
_diffrn_reflns_av_R_equivalents 0.0465
_diffrn_reflns_av_sigmaI/netI 0.0453
_diffrn_reflns_limit_h_max 14
_diffrn_reflns_limit_h_min -14
_diffrn_reflns_limit_k_max 15
_diffrn_reflns_limit_k_min -15
_diffrn_reflns_limit_l_max 21
_diffrn_reflns_limit_l_min -18
_diffrn_reflns_number 16833
_diffrn_reflns_theta_full 27.48
_diffrn_reflns_theta_max 27.48
_diffrn_reflns_theta_min 2.98
_exptl_absorpt_coefficient_mu 0.137
_exptl_absorpt_correction_type none
_exptl_crystal_colour Colourless
_exptl_crystal_density_diffrn 1.176
_exptl_crystal_density_method 'not measured'
_exptl_crystal_description Needle
_exptl_crystal_F_000 896
_exptl_crystal_size_max 0.4
_exptl_crystal_size_mid 0.16
_exptl_crystal_size_min 0.12
_refine_diff_density_max 0.235
_refine_diff_density_min -0.296
_refine_diff_density_rms 0.040
_refine_ls_abs_structure_details 'Flack H D (1983), Acta Cryst. A39, 876-881'
_refine_ls_abs_structure_Flack -0.07(7)
_refine_ls_extinction_method none
_refine_ls_goodness_of_fit_ref 1.035
_refine_ls_hydrogen_treatment 'calculated positions, riding model'
_refine_ls_matrix_type full
_refine_ls_number_parameters 268
_refine_ls_number_reflns 5310
_refine_ls_number_restraints 0
_refine_ls_restrained_S_all 1.035
_refine_ls_R_factor_all 0.0422
_refine_ls_R_factor_gt 0.0365
_refine_ls_shift/su_max 0.000
_refine_ls_shift/su_mean 0.000
_refine_ls_structure_factor_coef Fsqd
_refine_ls_weighting_details
;
calc w=1/[\s^2^(Fo^2^)+(0.0376P)^2^+0.5025P] where 
P=(Fo^2^+2Fc^2^)/3
;
_refine_ls_weighting_scheme calc
_refine_ls_wR_factor_gt 0.0831
_refine_ls_wR_factor_ref 0.0858
_reflns_number_gt 4897
_reflns_number_total 5310
_reflns_threshold_expression >2sigma(I)
_cod_data_source_file b207937bsup1.cif
_cod_data_source_block compound4
_cod_depositor_comments
;
The following automatic conversions were performed:

'_symmetry_cell_setting' value 'Orthorhombic' changed to
'orthorhombic' according to
/home/saulius/struct/CIF-dictionaries/cif_core.dic dictionary named
'cif_core.dic' version 2.4.2 from
2011-04-26.

'_exptl_absorpt_correction_type' value 'None' changed to
'none' according to
/home/saulius/struct/CIF-dictionaries/cif_core.dic dictionary named
'cif_core.dic' version 2.4.2 from 2011-04-26.

Automatic conversion script
Id: cif_fix_values 1891 2012-01-12 08:04:46Z andrius 
;
_cod_original_sg_symbol_H-M P2(1)2(1)2(1)
_cod_original_formula_sum 'C26 H37 O2 P1'
_cod_database_code 7111257

loop_
_symmetry_equiv_pos_as_xyz
'x, y, z'
'-x+1/2, -y, z+1/2'
'x+1/2, -y+1/2, -z'
'-x, y+1/2, -z+1/2'

loop_
_atom_site_label
_atom_site_type_symbol
_atom_site_fract_x
_atom_site_fract_y
_atom_site_fract_z
_atom_site_U_iso_or_equiv
_atom_site_adp_type
_atom_site_occupancy
_atom_site_symmetry_multiplicity
_atom_site_calc_flag
_atom_site_refinement_flags
P1 P 0.44601(3) 0.21888(3) 0.01494(2) 0.01596(9) Uani 1 1 d .
O1 O 0.31932(8) 0.23415(9) 0.02246(7) 0.0224(2) Uani 1 1 d .
O2 O 0.53214(8) 0.44638(8) 0.00920(6) 0.0188(2) Uani 1 1 d .
C1 C 0.53351(12) 0.27730(14) 0.09573(9) 0.0169(3) Uani 1 1 d .
H1 H 0.5987 0.2271 0.1034 0.020 Uiso 1 1 calc R
C2 C 0.47685(13) 0.29373(14) 0.18025(9) 0.0183(3) Uani 1 1 d .
H2 H 0.4156 0.2409 0.1931 0.022 Uiso 1 1 calc R
C3 C 0.57837(14) 0.29376(14) 0.23988(10) 0.0232(3) Uani 1 1 d .
H3A H 0.6282 0.2305 0.2311 0.028 Uiso 1 1 calc R
H3B H 0.5519 0.2933 0.2953 0.028 Uiso 1 1 calc R
C4 C 0.64011(14) 0.40429(14) 0.21898(10) 0.0236(4) Uani 1 1 d .
H4A H 0.6475 0.4509 0.2664 0.028 Uiso 1 1 calc R
H4B H 0.7158 0.3904 0.1969 0.028 Uiso 1 1 calc R
C5 C 0.56086(14) 0.45931(13) 0.15519(9) 0.0189(3) Uani 1 1 d .
C6 C 0.44044(13) 0.41729(13) 0.18232(9) 0.0191(3) Uani 1 1 d .
C7 C 0.34041(14) 0.44952(15) 0.12714(10) 0.0240(4) Uani 1 1 d .
H7A H 0.2709 0.4166 0.1469 0.036 Uiso 1 1 calc R
H7B H 0.3553 0.4234 0.0734 0.036 Uiso 1 1 calc R
H7C H 0.3324 0.5287 0.1265 0.036 Uiso 1 1 calc R
C8 C 0.40638(15) 0.45600(16) 0.26765(10) 0.0288(4) Uani 1 1 d .
H8A H 0.3833 0.5324 0.2658 0.043 Uiso 1 1 calc R
H8B H 0.4708 0.4482 0.3033 0.043 Uiso 1 1 calc R
H8C H 0.3438 0.4116 0.2870 0.043 Uiso 1 1 calc R
C9 C 0.57877(16) 0.58321(14) 0.14563(11) 0.0290(4) Uani 1 1 d .
H9A H 0.6549 0.5970 0.1259 0.043 Uiso 1 1 calc R
H9B H 0.5690 0.6190 0.1969 0.043 Uiso 1 1 calc R
H9C H 0.5238 0.6121 0.1080 0.043 Uiso 1 1 calc R
C10 C 0.58435(12) 0.39428(13) 0.07741(9) 0.0171(3) Uani 1 1 d .
H10 H 0.6673 0.3883 0.0688 0.021 Uiso 1 1 calc R
C11 C 0.56697(13) 0.39340(13) -0.06349(9) 0.0174(3) Uani 1 1 d .
H11 H 0.6509 0.3897 -0.0650 0.021 Uiso 1 1 calc R
C12 C 0.52430(14) 0.45740(15) -0.13749(10) 0.0221(3) Uani 1 1 d .
C13 C 0.58983(18) 0.56398(16) -0.15201(11) 0.0354(5) Uani 1 1 d .
H13A H 0.5778 0.6136 -0.1075 0.053 Uiso 1 1 calc R
H13B H 0.5631 0.5980 -0.2008 0.053 Uiso 1 1 calc R
H13C H 0.6702 0.5478 -0.1568 0.053 Uiso 1 1 calc R
C14 C 0.39406(15) 0.47333(17) -0.12747(11) 0.0344(5) Uani 1 1 d .
H14A H 0.3758 0.4997 -0.0737 0.041 Uiso 1 1 calc R
H14B H 0.3647 0.5258 -0.1667 0.041 Uiso 1 1 calc R
C15 C 0.34358(15) 0.3572(2) -0.14175(12) 0.0408(5) Uani 1 1 d .
H15A H 0.2941 0.3564 -0.1888 0.049 Uiso 1 1 calc R
H15B H 0.3003 0.3322 -0.0952 0.049 Uiso 1 1 calc R
C16 C 0.45070(15) 0.28508(17) -0.15511(10) 0.0283(4) Uani 1 1 d .
H16 H 0.4355 0.2144 -0.1822 0.034 Uiso 1 1 calc R
C17 C 0.53028(15) 0.36530(15) -0.20332(10) 0.0264(4) Uani 1 1 d .
C18 C 0.65086(17) 0.31992(16) -0.21969(12) 0.0345(4) Uani 1 1 d .
H18A H 0.6455 0.2553 -0.2533 0.052 Uiso 1 1 calc R
H18B H 0.6868 0.3006 -0.1695 0.052 Uiso 1 1 calc R
H18C H 0.6958 0.3755 -0.2466 0.052 Uiso 1 1 calc R
C19 C 0.48003(19) 0.4008(2) -0.28520(12) 0.0421(5) Uani 1 1 d .
H19A H 0.5302 0.4538 -0.3102 0.063 Uiso 1 1 calc R
H19B H 0.4059 0.4337 -0.2771 0.063 Uiso 1 1 calc R
H19C H 0.4726 0.3370 -0.3195 0.063 Uiso 1 1 calc R
C20 C 0.48122(13) 0.07178(12) 0.01399(10) 0.0197(3) Uani 1 1 d .
C21 C 0.59346(14) 0.03293(13) 0.00569(10) 0.0239(3) Uani 1 1 d .
H21 H 0.6537 0.0830 0.0008 0.029 Uiso 1 1 calc R
C22 C 0.61528(16) -0.07984(14) 0.00479(10) 0.0313(4) Uani 1 1 d .
H22 H 0.6902 -0.1051 -0.0012 0.038 Uiso 1 1 calc R
C23 C 0.52664(17) -0.15527(14) 0.01268(12) 0.0352(4) Uani 1 1 d .
H23 H 0.5418 -0.2310 0.0123 0.042 Uiso 1 1 calc R
C24 C 0.41527(17) -0.11742(15) 0.02108(13) 0.0367(4) Uani 1 1 d .
H24 H 0.3555 -0.1680 0.0263 0.044 Uiso 1 1 calc R
C25 C 0.39198(15) -0.00486(14) 0.02173(11) 0.0277(4) Uani 1 1 d .
H25 H 0.3168 0.0198 0.0273 0.033 Uiso 1 1 calc R
C26 C 0.51718(12) 0.27417(14) -0.07467(9) 0.0177(3) Uani 1 1 d .
H26 H 0.5827 0.2255 -0.0855 0.021 Uiso 1 1 calc R

loop_
_atom_site_aniso_label
_atom_site_aniso_U_11
_atom_site_aniso_U_22
_atom_site_aniso_U_33
_atom_site_aniso_U_23
_atom_site_aniso_U_13
_atom_site_aniso_U_12
P1 0.01407(17) 0.01742(18) 0.01639(18) -0.00114(16) 0.00064(14) -0.00176(14)
O1 0.0139(5) 0.0264(6) 0.0269(6) -0.0024(5) 0.0018(4) -0.0025(4)
O2 0.0218(5) 0.0192(5) 0.0155(5) -0.0002(5) 0.0005(4) 0.0023(4)
C1 0.0149(7) 0.0181(7) 0.0178(7) -0.0004(6) 0.0000(5) 0.0003(6)
C2 0.0185(7) 0.0207(8) 0.0158(7) 0.0003(7) 0.0003(5) -0.0017(6)
C3 0.0279(8) 0.0237(9) 0.0179(8) 0.0008(7) -0.0040(6) 0.0027(7)
C4 0.0205(8) 0.0305(9) 0.0199(8) -0.0039(7) -0.0047(6) -0.0011(6)
C5 0.0207(8) 0.0197(8) 0.0165(7) -0.0010(6) -0.0003(6) -0.0010(6)
C6 0.0182(7) 0.0228(8) 0.0163(7) -0.0019(6) 0.0020(6) 0.0027(6)
C7 0.0196(8) 0.0268(9) 0.0258(9) -0.0006(7) 0.0020(6) 0.0054(6)
C8 0.0306(9) 0.0332(10) 0.0225(9) -0.0048(8) 0.0050(7) 0.0045(7)
C9 0.0395(11) 0.0217(9) 0.0257(9) -0.0040(7) -0.0013(7) -0.0054(7)
C10 0.0154(7) 0.0198(8) 0.0161(8) -0.0003(6) -0.0013(5) -0.0015(6)
C11 0.0164(7) 0.0197(8) 0.0162(7) 0.0002(6) 0.0012(6) -0.0007(6)
C12 0.0231(8) 0.0264(9) 0.0168(8) 0.0047(7) 0.0011(6) 0.0036(6)
C13 0.0522(12) 0.0293(10) 0.0246(9) 0.0080(8) 0.0052(8) -0.0014(8)
C14 0.0241(9) 0.0518(13) 0.0273(10) 0.0095(9) -0.0010(7) 0.0154(8)
C15 0.0196(9) 0.0690(15) 0.0339(11) 0.0183(11) -0.0099(7) -0.0055(9)
C16 0.0331(9) 0.0350(10) 0.0167(8) -0.0013(8) -0.0046(7) -0.0109(9)
C17 0.0308(9) 0.0317(10) 0.0167(8) 0.0012(7) -0.0004(7) -0.0020(7)
C18 0.0439(11) 0.0356(11) 0.0240(10) 0.0008(8) 0.0128(8) 0.0048(8)
C19 0.0519(13) 0.0530(13) 0.0212(10) 0.0058(9) -0.0054(8) -0.0060(10)
C20 0.0250(7) 0.0195(8) 0.0144(7) -0.0024(7) 0.0017(6) -0.0005(6)
C21 0.0275(8) 0.0234(8) 0.0209(9) -0.0011(7) 0.0025(6) 0.0009(6)
C22 0.0373(9) 0.0300(9) 0.0264(10) 0.0004(8) 0.0055(8) 0.0103(7)
C23 0.0575(12) 0.0187(8) 0.0293(10) 0.0011(8) 0.0017(9) 0.0033(8)
C24 0.0457(11) 0.0233(9) 0.0411(11) 0.0026(9) 0.0039(9) -0.0104(8)
C25 0.0264(8) 0.0248(8) 0.0319(9) 0.0018(8) 0.0023(8) -0.0046(6)
C26 0.0158(7) 0.0202(8) 0.0171(8) -0.0010(7) 0.0016(5) -0.0009(6)

loop_
_atom_type_symbol
_atom_type_description
_atom_type_scat_dispersion_real
_atom_type_scat_dispersion_imag
_atom_type_scat_source
C C 0.0033 0.0016 'International Tables Vol C Tables 4.2.6.8 and 6.1.1.4'
H H 0.0000 0.0000 'International Tables Vol C Tables 4.2.6.8 and 6.1.1.4'
O O 0.0106 0.0060 'International Tables Vol C Tables 4.2.6.8 and 6.1.1.4'
P P 0.1023 0.0942 'International Tables Vol C Tables 4.2.6.8 and 6.1.1.4'

loop_
_geom_angle_atom_site_label_1
_geom_angle_atom_site_label_2
_geom_angle_atom_site_label_3
_geom_angle
O1 P1 C20 110.11(7)
O1 P1 C1 116.34(7)
C20 P1 C1 104.86(7)
O1 P1 C26 118.15(7)
C20 P1 C26 104.25(7)
C1 P1 C26 101.66(7)
C11 O2 C10 110.55(11)
C10 C1 C2 102.74(12)
C10 C1 P1 114.74(10)
C2 C1 P1 118.11(10)
C3 C2 C6 101.29(13)
C3 C2 C1 104.53(12)
C6 C2 C1 104.93(12)
C2 C3 C4 102.28(13)
C5 C4 C3 104.06(12)
C9 C5 C10 113.03(13)
C9 C5 C4 114.21(14)
C10 C5 C4 104.35(12)
C9 C5 C6 118.31(14)
C10 C5 C6 103.72(12)
C4 C5 C6 101.55(12)
C7 C6 C8 105.97(13)
C7 C6 C2 116.05(13)
C8 C6 C2 112.46(13)
C7 C6 C5 115.50(13)
C8 C6 C5 113.47(13)
C2 C6 C5 93.42(11)
O2 C10 C5 111.36(12)
O2 C10 C1 112.94(12)
C5 C10 C1 103.35(12)
O2 C11 C12 111.05(12)
O2 C11 C26 114.08(12)
C12 C11 C26 104.37(13)
C13 C12 C11 113.02(14)
C13 C12 C14 114.12(16)
C11 C12 C14 107.25(13)
C13 C12 C17 118.10(14)
C11 C12 C17 100.79(13)
C14 C12 C17 102.04(14)
C15 C14 C12 104.31(15)
C14 C15 C16 103.11(15)
C15 C16 C26 109.29(14)
C15 C16 C17 101.86(15)
C26 C16 C17 101.33(13)
C18 C17 C19 106.98(15)
C18 C17 C12 114.80(15)
C19 C17 C12 113.73(16)
C18 C17 C16 114.48(15)
C19 C17 C16 113.45(15)
C12 C17 C16 93.25(13)
C21 C20 C25 118.98(15)
C21 C20 P1 122.61(12)
C25 C20 P1 118.41(12)
C22 C21 C20 120.20(15)
C23 C22 C21 120.55(16)
C24 C23 C22 119.58(16)
C23 C24 C25 120.56(16)
C24 C25 C20 120.12(16)
C16 C26 C11 102.13(13)
C16 C26 P1 120.27(11)
C11 C26 P1 114.09(11)

loop_
_geom_bond_atom_site_label_1
_geom_bond_atom_site_label_2
_geom_bond_distance
P1 O1 1.4934(11)
P1 C20 1.8209(16)
P1 C1 1.8250(15)
P1 C26 1.8277(16)
O2 C11 1.4231(18)
O2 C10 1.4298(19)
C1 C10 1.560(2)
C1 C2 1.562(2)
C2 C3 1.542(2)
C2 C6 1.550(2)
C3 C4 1.554(2)
C4 C5 1.553(2)
C5 C9 1.517(2)
C5 C10 1.534(2)
C5 C6 1.559(2)
C6 C7 1.532(2)
C6 C8 1.542(2)
C11 C12 1.532(2)
C11 C26 1.562(2)
C12 C13 1.514(3)
C12 C14 1.539(2)
C12 C17 1.559(2)
C14 C15 1.537(3)
C15 C16 1.538(3)
C16 C26 1.548(2)
C16 C17 1.560(2)
C17 C18 1.533(3)
C17 C19 1.539(2)
C20 C21 1.396(2)
C20 C25 1.397(2)
C21 C22 1.384(2)
C22 C23 1.383(3)
C23 C24 1.383(3)
C24 C25 1.384(3)

loop_
_geom_torsion_atom_site_label_1
_geom_torsion_atom_site_label_2
_geom_torsion_atom_site_label_3
_geom_torsion_atom_site_label_4
_geom_torsion
O1 P1 C1 C10 -96.68(11)
C20 P1 C1 C10 141.43(11)
C26 P1 C1 C10 33.09(12)
O1 P1 C1 C2 24.76(15)
C20 P1 C1 C2 -97.13(13)
C26 P1 C1 C2 154.52(13)
C10 C1 C2 C3 -76.38(14)
P1 C1 C2 C3 156.22(12)
C10 C1 C2 C6 29.78(14)
P1 C1 C2 C6 -97.62(13)
C6 C2 C3 C4 -39.94(15)
C1 C2 C3 C4 68.91(15)
C2 C3 C4 C5 4.77(16)
C3 C4 C5 C9 160.18(14)
C3 C4 C5 C10 -75.92(15)
C3 C4 C5 C6 31.67(15)
C3 C2 C6 C7 178.67(13)
C1 C2 C6 C7 70.14(16)
C3 C2 C6 C8 -59.09(16)
C1 C2 C6 C8 -167.63(13)
C3 C2 C6 C5 58.06(13)
C1 C2 C6 C5 -50.47(13)
C9 C5 C6 C7 58.8(2)
C10 C5 C6 C7 -67.29(16)
C4 C5 C6 C7 -175.37(13)
C9 C5 C6 C8 -63.86(19)
C10 C5 C6 C8 170.07(13)
C4 C5 C6 C8 61.99(16)
C9 C5 C6 C2 179.84(14)
C10 C5 C6 C2 53.76(13)
C4 C5 C6 C2 -54.31(13)
C11 O2 C10 C5 172.45(12)
C11 O2 C10 C1 -71.78(15)
C9 C5 C10 O2 -45.62(18)
C4 C5 C10 O2 -170.28(12)
C6 C5 C10 O2 83.75(14)
C9 C5 C10 C1 -167.14(13)
C4 C5 C10 C1 68.19(14)
C6 C5 C10 C1 -37.78(14)
C2 C1 C10 O2 -115.59(13)
P1 C1 C10 O2 13.91(16)
C2 C1 C10 C5 4.87(14)
P1 C1 C10 C5 134.37(11)
C10 O2 C11 C12 -172.65(12)
C10 O2 C11 C26 69.76(15)
O2 C11 C12 C13 73.55(17)
C26 C11 C12 C13 -163.09(13)
O2 C11 C12 C14 -53.09(18)
C26 C11 C12 C14 70.27(16)
O2 C11 C12 C17 -159.43(12)
C26 C11 C12 C17 -36.08(15)
C13 C12 C14 C15 161.92(15)
C11 C12 C14 C15 -72.09(17)
C17 C12 C14 C15 33.37(17)
C12 C14 C15 C16 2.26(18)
C14 C15 C16 C26 69.50(18)
C14 C15 C16 C17 -37.12(17)
C13 C12 C17 C18 61.2(2)
C11 C12 C17 C18 -62.33(17)
C14 C12 C17 C18 -172.77(15)
C13 C12 C17 C19 -62.4(2)
C11 C12 C17 C19 173.99(14)
C14 C12 C17 C19 63.55(18)
C13 C12 C17 C16 -179.84(15)
C11 C12 C17 C16 56.59(14)
C14 C12 C17 C16 -53.85(15)
C15 C16 C17 C18 174.78(15)
C26 C16 C17 C18 62.05(18)
C15 C16 C17 C19 -62.04(19)
C26 C16 C17 C19 -174.77(16)
C15 C16 C17 C12 55.61(15)
C26 C16 C17 C12 -57.12(15)
O1 P1 C20 C21 178.52(13)
C1 P1 C20 C21 -55.61(16)
C26 P1 C20 C21 50.84(16)
O1 P1 C20 C25 -1.34(16)
C1 P1 C20 C25 124.54(14)
C26 P1 C20 C25 -129.02(14)
C25 C20 C21 C22 0.3(3)
P1 C20 C21 C22 -179.54(13)
C20 C21 C22 C23 -0.5(3)
C21 C22 C23 C24 0.4(3)
C22 C23 C24 C25 -0.1(3)
C23 C24 C25 C20 -0.1(3)
C21 C20 C25 C24 0.0(3)
P1 C20 C25 C24 179.84(15)
C15 C16 C26 C11 -70.64(16)
C17 C16 C26 C11 36.34(16)
C15 C16 C26 P1 56.86(19)
C17 C16 C26 P1 163.84(12)
O2 C11 C26 C16 121.24(14)
C12 C11 C26 C16 -0.14(15)
O2 C11 C26 P1 -10.13(16)
C12 C11 C26 P1 -131.50(11)
O1 P1 C26 C16 -28.16(17)
C20 P1 C26 C16 94.39(14)
C1 P1 C26 C16 -156.79(14)
O1 P1 C26 C11 93.66(11)
C20 P1 C26 C11 -143.78(11)
C1 P1 C26 C11 -34.96(12)
